data_4506774
loop_
_publ_author_name
'Ahmad, Musheer'
'Das, Raja'
'Lama, Prem'
'Poddar, Pankaj'
'Bharadwaj, Parimal K.'

_publ_section_title
;
 Synthesis, Characterization, and Magnetic Studies of Coordination
 Polymers with Co(II) and Mn(II) Ions
;
_journal_issue 9
_journal_name_full 'Crystal Growth &amp; Design'
_journal_page_first 4624
_journal_paper_doi 10.1021/cg300829c
_journal_volume 12
_journal_year 2012
_chemical_formula_moiety 'C42 H54 Co3 N2 O28'
_chemical_formula_sum 'C42 H54 Co3 N2 O28'
_chemical_formula_weight 1211.66
_chemical_name_systematic
;
 ?
;
_space_group_IT_number 2
_symmetry_cell_setting triclinic
_symmetry_space_group_name_Hall '-P 1'
_symmetry_space_group_name_H-M 'P -1'
_atom_sites_solution_hydrogens geom
_atom_sites_solution_primary direct
_atom_sites_solution_secondary difmap
_audit_creation_method SHELXL-97
_cell_angle_alpha 81.102(3)
_cell_angle_beta 85.719(5)
_cell_angle_gamma 74.985(6)
_cell_formula_units_Z 1
_cell_length_a 8.280(6)
_cell_length_b 10.184(5)
_cell_length_c 15.679(4)
_cell_measurement_reflns_used 999
_cell_measurement_temperature 100(2)
_cell_measurement_theta_max 26.00
_cell_measurement_theta_min 2.09
_cell_volume 1260.8(12)
_computing_cell_refinement 'SAINT 6.45 ( Bruker, 2003)'
_computing_data_collection 'SMART 5.628 (Bruker, 2003)'
_computing_data_reduction 'SAINT 6.45 ( Bruker, 2003)'
_computing_structure_refinement 'SHELXL-97 (Sheldrick, 1997)'
_computing_structure_solution SIR-97
_diffrn_ambient_temperature 100(2)
_diffrn_measured_fraction_theta_full 0.969
_diffrn_measured_fraction_theta_max 0.969
_diffrn_measurement_device_type 'BRUKER SMART APEX'
_diffrn_measurement_method /w-scans
_diffrn_radiation_monochromator graphite
_diffrn_radiation_source 'fine-focus sealed tube'
_diffrn_radiation_type MoK\a
_diffrn_radiation_wavelength 0.71073
_diffrn_reflns_av_R_equivalents 0.0304
_diffrn_reflns_av_sigmaI/netI 0.0673
_diffrn_reflns_limit_h_max 10
_diffrn_reflns_limit_h_min -9
_diffrn_reflns_limit_k_max 12
_diffrn_reflns_limit_k_min -8
_diffrn_reflns_limit_l_max 19
_diffrn_reflns_limit_l_min -17
_diffrn_reflns_number 6908
_diffrn_reflns_theta_full 26.00
_diffrn_reflns_theta_max 26.00
_diffrn_reflns_theta_min 2.09
_exptl_absorpt_coefficient_mu 1.070
_exptl_absorpt_correction_T_max 0.8823
_exptl_absorpt_correction_T_min 0.7909
_exptl_absorpt_correction_type empirical
_exptl_absorpt_process_details SADABS
_exptl_crystal_colour pink
_exptl_crystal_density_diffrn 1.580
_exptl_crystal_density_method 'not measured'
_exptl_crystal_description block
_exptl_crystal_F_000 613
_exptl_crystal_size_max 0.23
_exptl_crystal_size_mid 0.15
_exptl_crystal_size_min 0.12
_refine_diff_density_max 1.369
_refine_diff_density_min -0.754
_refine_diff_density_rms 0.193
_refine_ls_extinction_method none
_refine_ls_goodness_of_fit_ref 1.051
_refine_ls_hydrogen_treatment constr
_refine_ls_matrix_type full
_refine_ls_number_parameters 340
_refine_ls_number_reflns 4806
_refine_ls_number_restraints 3
_refine_ls_restrained_S_all 1.051
_refine_ls_R_factor_all 0.0809
_refine_ls_R_factor_gt 0.0593
_refine_ls_shift/su_max 0.001
_refine_ls_shift/su_mean 0.000
_refine_ls_structure_factor_coef Fsqd
_refine_ls_weighting_details 'calc w=1/[\s^2^(Fo^2^)+(0.1219P)^2^+0.0000P] where P=(Fo^2^+2Fc^2^)/3'
_refine_ls_weighting_scheme calc
_refine_ls_wR_factor_gt 0.1552
_refine_ls_wR_factor_ref 0.1933
_reflns_number_gt 3654
_reflns_number_total 4806
_reflns_threshold_expression >2sigma(I)
_cod_data_source_file cg300829c_si_002.cif
_cod_data_source_block Compound3
_cod_depositor_comments
;
The following automatic conversions were performed:

'_symmetry_cell_setting' value 'Triclinic' changed to 'triclinic'
according to /home/saulius/struct/CIF-dictionaries/cif_core.dic
dictionary named 'cif_core.dic' version 2.4.2 from 2011-04-26.

Automatic conversion script
Id: cif_fix_values 1891 2012-01-12 08:04:46Z andrius 
;
_cod_original_sg_symbol_H-M P-1
_cod_database_code 4506774

loop_
_symmetry_equiv_pos_as_xyz
'x, y, z'
'-x, -y, -z'

loop_
_atom_site_label
_atom_site_type_symbol
_atom_site_fract_x
_atom_site_fract_y
_atom_site_fract_z
_atom_site_U_iso_or_equiv
_atom_site_adp_type
_atom_site_occupancy
_atom_site_symmetry_multiplicity
_atom_site_calc_flag
_atom_site_refinement_flags
Co1 Co 1.03269(8) 1.02186(6) 0.74982(4) 0.0159(2) Uani 1 1 d .
Co2 Co 0.0000 0.5000 1.5000 0.0161(2) Uani 1 2 d S
O1 O 0.9794(4) 0.8439(3) 0.8057(2) 0.0185(7) Uani 1 1 d .
O2 O 1.0823(4) 0.7202(3) 0.6993(2) 0.0231(8) Uani 1 1 d .
O3 O 1.0403(4) 0.2320(3) 0.72912(19) 0.0199(7) Uani 1 1 d .
O4 O 0.8885(4) 0.1574(3) 0.8373(2) 0.0204(7) Uani 1 1 d .
O5 O 0.7229(4) 0.5439(3) 1.0232(2) 0.0192(7) Uani 1 1 d .
O6 O 0.2080(4) 0.4769(3) 1.4155(2) 0.0220(8) Uani 1 1 d .
O7 O 0.2934(4) 0.6674(3) 1.4168(2) 0.0206(7) Uani 1 1 d .
N1 N 1.2300(5) 0.9898(4) 0.8370(2) 0.0177(8) Uani 1 1 d .
C1 C 1.0075(6) 0.7353(5) 0.7716(3) 0.0181(10) Uani 1 1 d .
C2 C 0.9472(5) 0.6168(4) 0.8214(3) 0.0156(9) Uani 1 1 d .
C3 C 0.9798(6) 0.4930(5) 0.7876(3) 0.0164(9) Uani 1 1 d .
H3 H 1.0399 0.4828 0.7355 0.020 Uiso 1 1 calc R
C4 C 0.9209(6) 0.3853(4) 0.8332(3) 0.0161(9) Uani 1 1 d .
C5 C 0.9491(6) 0.2531(5) 0.7983(3) 0.0178(10) Uani 1 1 d .
C6 C 0.8356(6) 0.3971(5) 0.9124(3) 0.0165(10) Uani 1 1 d .
H6 H 0.7981 0.3238 0.9425 0.020 Uiso 1 1 calc R
C7 C 0.8065(6) 0.5207(5) 0.9465(3) 0.0183(10) Uani 1 1 d .
C8 C 0.8628(6) 0.6307(5) 0.9001(3) 0.0172(10) Uani 1 1 d .
H8 H 0.8433 0.7131 0.9225 0.021 Uiso 1 1 calc R
C9 C 0.6774(6) 0.4267(5) 1.0723(3) 0.0181(10) Uani 1 1 d .
H9A H 0.7771 0.3529 1.0848 0.022 Uiso 1 1 calc R
H9B H 0.6051 0.3944 1.0390 0.022 Uiso 1 1 calc R
C10 C 0.5879(6) 0.4650(5) 1.1556(3) 0.0166(10) Uani 1 1 d .
C11 C 0.5102(6) 0.3698(5) 1.2038(3) 0.0210(10) Uani 1 1 d .
H11 H 0.5197 0.2857 1.1851 0.025 Uiso 1 1 calc R
C12 C 0.4201(6) 0.3994(5) 1.2782(3) 0.0183(10) Uani 1 1 d .
H12 H 0.3666 0.3361 1.3091 0.022 Uiso 1 1 calc R
C13 C 0.4077(6) 0.5235(5) 1.3083(3) 0.0176(10) Uani 1 1 d .
C14 C 0.4892(6) 0.6175(5) 1.2615(3) 0.0206(10) Uani 1 1 d .
H14 H 0.4830 0.7003 1.2813 0.025 Uiso 1 1 calc R
C15 C 0.5791(6) 0.5880(5) 1.1860(3) 0.0198(10) Uani 1 1 d .
H15 H 0.6339 0.6506 1.1554 0.024 Uiso 1 1 calc R
C16 C 0.2954(6) 0.5597(5) 1.3854(3) 0.0186(10) Uani 1 1 d .
C17 C 1.1965(6) 0.9529(5) 0.9215(3) 0.0228(11) Uani 1 1 d .
H38 H 1.0994 0.9238 0.9366 0.027 Uiso 1 1 calc R
C18 C 1.2961(6) 0.9557(5) 0.9857(3) 0.0235(11) Uani 1 1 d .
H36 H 1.2655 0.9305 1.0430 0.028 Uiso 1 1 calc R
C19 C 1.4438(6) 0.9964(5) 0.9659(3) 0.0212(10) Uani 1 1 d .
C20 C 1.4807(7) 1.0303(5) 0.8781(3) 0.0265(12) Uani 1 1 d .
H28 H 1.5791 1.0564 0.8607 0.032 Uiso 1 1 calc R
C21 C 1.3730(7) 1.0253(5) 0.8178(3) 0.0284(12) Uani 1 1 d .
H37 H 1.4014 1.0482 0.7599 0.034 Uiso 1 1 calc R
O1W O 0.8389(4) 1.0685(3) 0.6651(2) 0.0251(8) Uani 1 1 d .
O2W O 1.1951(4) 0.9369(3) 0.6496(2) 0.0223(8) Uani 1 1 d .
O3W O -0.0533(4) 0.3255(3) 1.4621(2) 0.0208(7) Uani 1 1 d D
O4W O 0.1511(4) 0.3783(3) 1.5939(2) 0.0223(7) Uani 1 1 d D
O5W O 0.1682(4) 0.0721(4) 1.4735(2) 0.0282(8) Uani 1 1 d .
O6W O 0.5418(5) 0.7696(5) 1.4614(3) 0.0486(12) Uani 1 1 d .
O7W O 1.5133(6) 0.9508(6) 0.6081(4) 0.0711(16) Uani 1 1 d .
H1W1 H 0.8073 1.1572 0.6382 0.050 Uiso 1 1 d .
H1W2 H 1.1654 0.8592 0.6440 0.050 Uiso 1 1 d .
H1W3 H -0.1422 0.3089 1.4918 0.050 Uiso 1 1 d D
H1W4 H 0.2401 0.3136 1.5788 0.050 Uiso 1 1 d D
H2W1 H 0.8455 1.0229 0.6199 0.050 Uiso 1 1 d .
H2W2 H 1.3011 0.9179 0.6730 0.050 Uiso 1 1 d .
H2W3 H -0.0635 0.3231 1.4087 0.050 Uiso 1 1 d .
H2W4 H 0.1452 0.3413 1.6490 0.050 Uiso 1 1 d D

loop_
_atom_site_aniso_label
_atom_site_aniso_U_11
_atom_site_aniso_U_22
_atom_site_aniso_U_33
_atom_site_aniso_U_23
_atom_site_aniso_U_13
_atom_site_aniso_U_12
Co1 0.0253(4) 0.0121(3) 0.0121(3) -0.0014(2) 0.0036(2) -0.0090(3)
Co2 0.0223(5) 0.0134(5) 0.0127(5) -0.0015(3) 0.0067(3) -0.0069(4)
O1 0.0269(18) 0.0148(16) 0.0166(17) -0.0036(13) 0.0063(13) -0.0111(14)
O2 0.037(2) 0.0188(17) 0.0176(17) -0.0060(13) 0.0105(15) -0.0157(15)
O3 0.0318(19) 0.0177(17) 0.0118(16) -0.0021(13) 0.0076(14) -0.0115(14)
O4 0.0307(19) 0.0160(17) 0.0154(16) -0.0019(13) 0.0072(14) -0.0097(14)
O5 0.0300(18) 0.0140(16) 0.0150(17) -0.0031(13) 0.0107(14) -0.0105(14)
O6 0.0257(18) 0.0228(18) 0.0187(17) -0.0047(14) 0.0121(14) -0.0109(15)
O7 0.0252(18) 0.0201(17) 0.0176(17) -0.0041(13) 0.0067(13) -0.0090(14)
N1 0.022(2) 0.018(2) 0.0149(19) -0.0007(15) 0.0002(15) -0.0084(16)
C1 0.022(2) 0.017(2) 0.016(2) -0.0016(18) 0.0010(19) -0.0083(19)
C2 0.018(2) 0.016(2) 0.014(2) -0.0008(17) 0.0012(17) -0.0062(18)
C3 0.023(2) 0.017(2) 0.011(2) -0.0010(17) 0.0054(18) -0.0092(19)
C4 0.020(2) 0.016(2) 0.012(2) -0.0037(17) 0.0016(18) -0.0038(19)
C5 0.023(2) 0.015(2) 0.015(2) -0.0004(18) -0.0004(18) -0.0069(19)
C6 0.022(2) 0.017(2) 0.013(2) 0.0008(18) 0.0036(18) -0.0114(19)
C7 0.023(2) 0.019(2) 0.013(2) -0.0021(18) 0.0049(18) -0.007(2)
C8 0.024(2) 0.013(2) 0.015(2) -0.0030(17) 0.0011(18) -0.0061(19)
C9 0.024(2) 0.016(2) 0.015(2) -0.0014(18) 0.0022(18) -0.0079(19)
C10 0.018(2) 0.019(2) 0.012(2) -0.0005(18) 0.0035(18) -0.0060(19)
C11 0.026(3) 0.017(2) 0.021(2) -0.0008(19) 0.005(2) -0.008(2)
C12 0.022(2) 0.017(2) 0.016(2) 0.0006(18) 0.0063(19) -0.0088(19)
C13 0.018(2) 0.022(2) 0.013(2) 0.0014(18) 0.0029(18) -0.0072(19)
C14 0.024(3) 0.020(2) 0.020(2) -0.0049(19) 0.004(2) -0.009(2)
C15 0.024(3) 0.021(2) 0.016(2) -0.0011(19) 0.0033(19) -0.012(2)
C16 0.021(2) 0.018(2) 0.014(2) -0.0007(18) 0.0008(18) -0.0028(19)
C17 0.026(3) 0.026(3) 0.019(3) -0.003(2) 0.003(2) -0.012(2)
C18 0.031(3) 0.026(3) 0.016(2) 0.001(2) 0.004(2) -0.014(2)
C19 0.028(3) 0.016(2) 0.019(2) -0.0013(18) 0.004(2) -0.006(2)
C20 0.031(3) 0.035(3) 0.017(3) 0.000(2) 0.004(2) -0.020(2)
C21 0.036(3) 0.037(3) 0.014(2) 0.002(2) 0.005(2) -0.017(2)
O1W 0.036(2) 0.0180(18) 0.0219(19) -0.0029(14) -0.0057(15) -0.0066(15)
O2W 0.0282(19) 0.0190(17) 0.0202(18) -0.0008(13) 0.0084(14) -0.0103(14)
O3W 0.0273(18) 0.0198(17) 0.0174(17) -0.0057(13) 0.0080(14) -0.0104(14)
O4W 0.0282(19) 0.0206(17) 0.0152(17) 0.0036(13) 0.0034(14) -0.0055(14)
O5W 0.033(2) 0.0258(19) 0.026(2) -0.0054(15) -0.0005(16) -0.0071(16)
O6W 0.031(2) 0.064(3) 0.061(3) -0.032(2) 0.010(2) -0.020(2)
O7W 0.040(3) 0.085(4) 0.092(4) 0.000(3) 0.008(3) -0.034(3)

loop_
_atom_type_symbol
_atom_type_description
_atom_type_scat_dispersion_real
_atom_type_scat_dispersion_imag
_atom_type_scat_source
C C 0.0033 0.0016 'International Tables Vol C Tables 4.2.6.8 and 6.1.1.4'
H H 0.0000 0.0000 'International Tables Vol C Tables 4.2.6.8 and 6.1.1.4'
N N 0.0061 0.0033 'International Tables Vol C Tables 4.2.6.8 and 6.1.1.4'
O O 0.0106 0.0060 'International Tables Vol C Tables 4.2.6.8 and 6.1.1.4'
Co Co 0.3494 0.9721 'International Tables Vol C Tables 4.2.6.8 and 6.1.1.4'

loop_
_geom_angle_atom_site_label_1
_geom_angle_atom_site_label_2
_geom_angle_atom_site_label_3
_geom_angle
_geom_angle_site_symmetry_1
_geom_angle_site_symmetry_3
O1 Co1 O1W 93.30(14) . .
O1 Co1 O2W 96.25(13) . .
O1W Co1 O2W 87.89(14) . .
O1 Co1 O3 160.33(12) . 1_565
O1W Co1 O3 89.55(13) . 1_565
O2W Co1 O3 103.30(12) . 1_565
O1 Co1 N1 90.37(14) . .
O1W Co1 N1 175.74(14) . .
O2W Co1 N1 93.86(14) . .
O3 Co1 N1 86.26(14) 1_565 .
O1 Co1 O4 99.05(12) . 1_565
O1W Co1 O4 92.56(13) . 1_565
O2W Co1 O4 164.64(12) . 1_565
O3 Co1 O4 61.36(12) 1_565 1_565
N1 Co1 O4 84.72(14) . 1_565
O1 Co1 C5 129.30(14) . 1_565
O1W Co1 C5 93.27(14) . 1_565
O2W Co1 C5 134.20(14) . 1_565
O3 Co1 C5 31.04(13) 1_565 1_565
N1 Co1 C5 82.72(15) . 1_565
O4 Co1 C5 30.44(13) 1_565 1_565
O4W Co2 O4W 180.000(1) . 2_568
O4W Co2 O6 91.81(13) . 2_568
O4W Co2 O6 88.19(13) 2_568 2_568
O4W Co2 O6 88.19(13) . .
O4W Co2 O6 91.81(13) 2_568 .
O6 Co2 O6 180.000(1) 2_568 .
O4W Co2 O3W 89.28(14) . 2_568
O4W Co2 O3W 90.72(14) 2_568 2_568
O6 Co2 O3W 89.59(12) 2_568 2_568
O6 Co2 O3W 90.41(13) . 2_568
O4W Co2 O3W 90.72(14) . .
O4W Co2 O3W 89.28(14) 2_568 .
O6 Co2 O3W 90.41(13) 2_568 .
O6 Co2 O3W 89.59(12) . .
O3W Co2 O3W 180.000(2) 2_568 .
C1 O1 Co1 125.4(3) . .
C5 O3 Co1 90.3(2) . 1_545
C5 O4 Co1 89.3(3) . 1_545
C7 O5 C9 115.0(3) . .
C16 O6 Co2 130.8(3) . .
C21 N1 C17 116.1(4) . .
C21 N1 Co1 125.3(3) . .
C17 N1 Co1 117.5(3) . .
O2 C1 O1 124.2(4) . .
O2 C1 C2 118.6(4) . .
O1 C1 C2 117.2(4) . .
C8 C2 C3 120.6(4) . .
C8 C2 C1 120.0(4) . .
C3 C2 C1 119.4(4) . .
C4 C3 C2 118.9(4) . .
C6 C4 C3 121.4(4) . .
C6 C4 C5 118.1(4) . .
C3 C4 C5 120.5(4) . .
O4 C5 O3 118.6(4) . .
O4 C5 C4 120.7(4) . .
O3 C5 C4 120.7(4) . .
O4 C5 Co1 60.3(2) . 1_545
O3 C5 Co1 58.6(2) . 1_545
C4 C5 Co1 172.3(3) . 1_545
C4 C6 C7 119.2(4) . .
O5 C7 C6 124.1(4) . .
O5 C7 C8 116.2(4) . .
C6 C7 C8 119.7(4) . .
C2 C8 C7 120.1(4) . .
O5 C9 C10 109.8(4) . .
C15 C10 C11 119.3(4) . .
C15 C10 C9 123.8(4) . .
C11 C10 C9 116.9(4) . .
C12 C11 C10 120.5(4) . .
C11 C12 C13 120.6(4) . .
C12 C13 C14 119.1(4) . .
C12 C13 C16 119.7(4) . .
C14 C13 C16 120.9(4) . .
C15 C14 C13 120.3(4) . .
C14 C15 C10 120.2(4) . .
O6 C16 O7 123.9(4) . .
O6 C16 C13 116.2(4) . .
O7 C16 C13 119.9(4) . .
N1 C17 C18 123.9(5) . .
C17 C18 C19 119.9(4) . .
C18 C19 C20 116.0(5) . .
C18 C19 C19 122.0(5) . 2_877
C20 C19 C19 122.0(5) . 2_877
C21 C20 C19 120.2(5) . .
N1 C21 C20 123.8(5) . .

loop_
_geom_bond_atom_site_label_1
_geom_bond_atom_site_label_2
_geom_bond_distance
_geom_bond_site_symmetry_2
Co1 O1 2.028(3) .
Co1 O1W 2.072(4) .
Co1 O2W 2.128(3) .
Co1 O3 2.131(3) 1_565
Co1 N1 2.136(4) .
Co1 O4 2.168(3) 1_565
Co1 C5 2.496(5) 1_565
Co2 O4W 2.043(3) .
Co2 O4W 2.043(3) 2_568
Co2 O6 2.079(3) 2_568
Co2 O6 2.079(3) .
Co2 O3W 2.117(3) 2_568
Co2 O3W 2.117(3) .
O1 C1 1.263(5) .
O2 C1 1.262(5) .
O3 C5 1.287(5) .
O3 Co1 2.131(3) 1_545
O4 C5 1.265(5) .
O4 Co1 2.168(3) 1_545
O5 C7 1.364(5) .
O5 C9 1.437(5) .
O6 C16 1.265(5) .
O7 C16 1.266(6) .
N1 C21 1.326(6) .
N1 C17 1.349(6) .
C1 C2 1.509(6) .
C2 C8 1.381(6) .
C2 C3 1.397(6) .
C3 C4 1.391(6) .
C4 C6 1.388(6) .
C4 C5 1.488(6) .
C5 Co1 2.496(5) 1_545
C6 C7 1.400(6) .
C7 C8 1.403(6) .
C9 C10 1.506(6) .
C10 C15 1.391(6) .
C10 C11 1.396(6) .
C11 C12 1.368(6) .
C12 C13 1.393(6) .
C13 C14 1.398(6) .
C13 C16 1.501(6) .
C14 C15 1.382(6) .
C17 C18 1.356(7) .
C18 C19 1.390(7) .
C19 C20 1.397(7) .
C19 C19 1.492(10) 2_877
C20 C21 1.361(7) .

loop_
_geom_torsion_atom_site_label_1
_geom_torsion_atom_site_label_2
_geom_torsion_atom_site_label_3
_geom_torsion_atom_site_label_4
_geom_torsion
_geom_torsion_site_symmetry_1
_geom_torsion_site_symmetry_4
O1W Co1 O1 C1 73.1(4) . .
O2W Co1 O1 C1 -15.1(4) . .
O3 Co1 O1 C1 171.1(4) 1_565 .
N1 Co1 O1 C1 -109.0(4) . .
O4 Co1 O1 C1 166.3(4) 1_565 .
C5 Co1 O1 C1 170.1(3) 1_565 .
O4W Co2 O6 C16 -105.7(4) . .
O4W Co2 O6 C16 74.3(4) 2_568 .
O6 Co2 O6 C16 129(100) 2_568 .
O3W Co2 O6 C16 -16.4(4) 2_568 .
O3W Co2 O6 C16 163.6(4) . .
O1 Co1 N1 C21 145.4(4) . .
O1W Co1 N1 C21 -65(2) . .
O2W Co1 N1 C21 49.1(4) . .
O3 Co1 N1 C21 -54.0(4) 1_565 .
O4 Co1 N1 C21 -115.5(4) 1_565 .
C5 Co1 N1 C21 -84.9(4) 1_565 .
O1 Co1 N1 C17 -46.8(4) . .
O1W Co1 N1 C17 102.8(18) . .
O2W Co1 N1 C17 -143.1(3) . .
O3 Co1 N1 C17 113.8(3) 1_565 .
O4 Co1 N1 C17 52.3(3) 1_565 .
C5 Co1 N1 C17 82.8(4) 1_565 .
Co1 O1 C1 O2 4.4(7) . .
Co1 O1 C1 C2 -175.7(3) . .
O2 C1 C2 C8 -179.1(4) . .
O1 C1 C2 C8 1.0(6) . .
O2 C1 C2 C3 1.8(6) . .
O1 C1 C2 C3 -178.0(4) . .
C8 C2 C3 C4 2.2(7) . .
C1 C2 C3 C4 -178.8(4) . .
C2 C3 C4 C6 -2.0(7) . .
C2 C3 C4 C5 178.4(4) . .
Co1 O4 C5 O3 6.6(4) 1_545 .
Co1 O4 C5 C4 -171.2(4) 1_545 .
Co1 O3 C5 O4 -6.8(4) 1_545 .
Co1 O3 C5 C4 171.1(4) 1_545 .
C6 C4 C5 O4 4.0(7) . .
C3 C4 C5 O4 -176.4(4) . .
C6 C4 C5 O3 -173.7(4) . .
C3 C4 C5 O3 5.9(7) . .
C6 C4 C5 Co1 -91(2) . 1_545
C3 C4 C5 Co1 88(2) . 1_545
C3 C4 C6 C7 0.8(7) . .
C5 C4 C6 C7 -179.6(4) . .
C9 O5 C7 C6 5.3(6) . .
C9 O5 C7 C8 -175.7(4) . .
C4 C6 C7 O5 179.4(4) . .
C4 C6 C7 C8 0.4(7) . .
C3 C2 C8 C7 -1.0(7) . .
C1 C2 C8 C7 179.9(4) . .
O5 C7 C8 C2 -179.4(4) . .
C6 C7 C8 C2 -0.3(7) . .
C7 O5 C9 C10 179.4(4) . .
O5 C9 C10 C15 -10.6(6) . .
O5 C9 C10 C11 169.3(4) . .
C15 C10 C11 C12 2.8(7) . .
C9 C10 C11 C12 -177.1(4) . .
C10 C11 C12 C13 -1.5(7) . .
C11 C12 C13 C14 -0.3(7) . .
C11 C12 C13 C16 174.3(4) . .
C12 C13 C14 C15 0.8(7) . .
C16 C13 C14 C15 -173.7(4) . .
C13 C14 C15 C10 0.5(7) . .
C11 C10 C15 C14 -2.3(7) . .
C9 C10 C15 C14 177.6(4) . .
Co2 O6 C16 O7 16.5(7) . .
Co2 O6 C16 C13 -164.2(3) . .
C12 C13 C16 O6 -4.7(6) . .
C14 C13 C16 O6 169.7(4) . .
C12 C13 C16 O7 174.7(4) . .
C14 C13 C16 O7 -10.9(7) . .
C21 N1 C17 C18 2.6(7) . .
Co1 N1 C17 C18 -166.3(4) . .
N1 C17 C18 C19 -1.1(8) . .
C17 C18 C19 C20 -1.0(7) . .
C17 C18 C19 C19 178.9(6) . 2_877
C18 C19 C20 C21 1.4(8) . .
C19 C19 C20 C21 -178.5(6) 2_877 .
C17 N1 C21 C20 -2.2(8) . .
Co1 N1 C21 C20 165.7(4) . .
C19 C20 C21 N1 0.2(9) . .
